data_4063554
loop_
_publ_author_name
'Gott, Andrew L.'
'Piers, Warren E.'
'Dutton, Jason L.'
'McDonald, Robert'
'Parvez, Masood'

_publ_section_title
;
 Dimerization of Ethylene by Palladium Complexes Containing Bidentate
 Trifluoroborate-Functionalized Phosphine Ligands
;
_journal_issue 16
_journal_name_full Organometallics
_journal_page_first 4236
_journal_paper_doi 10.1021/om2004095
_journal_volume 30
_journal_year 2011
_chemical_formula_sum 'C18 H15 B F3 P'
_chemical_formula_weight 330.08
_chemical_name_common 'in paper 5a'
_chemical_name_systematic
;
 ?
;
_space_group_IT_number 14
_symmetry_space_group_name_Hall '-P 2ybc'
_symmetry_space_group_name_H-M 'P 1 21/c 1'
_atom_sites_solution_hydrogens geom
_atom_sites_solution_primary direct
_atom_sites_solution_secondary difmap
_audit_creation_method SHELXL-97
_cell_angle_alpha 90.00
_cell_angle_beta 90.7899(11)
_cell_angle_gamma 90.00
_cell_formula_units_Z 8
_cell_length_a 10.1832(3)
_cell_length_b 16.4051(3)
_cell_length_c 19.1130(5)
_cell_measurement_temperature 173(2)
_cell_volume 3192.65(14)
_computing_cell_refinement 'HKL DENZO (Otwinowski & Minor, 1997)'
_computing_data_collection 'COLLECT (Hooft, 1998)'
_computing_data_reduction 'SCALEPACK (Otwinowski & Minor, 1997)'
_computing_molecular_graphics 'SHELXL-97 (Sheldrick, 2008)'
_computing_publication_material 'ORTEP-3 (Farrugia, 1997)'
_computing_structure_refinement 'SHELXL-97 (Sheldrick, 1997)'
_computing_structure_solution 'SIR92 (Altomare et al., 1991)'
_diffrn_ambient_temperature 173(2)
_diffrn_measured_fraction_theta_full 0.987
_diffrn_measured_fraction_theta_max 0.987
_diffrn_radiation_monochromator graphite
_diffrn_radiation_source 'fine-focus sealed tube'
_diffrn_radiation_type MoK\a
_diffrn_radiation_wavelength 0.71073
_diffrn_reflns_av_R_equivalents 0.0250
_diffrn_reflns_av_sigmaI/netI 0.0338
_diffrn_reflns_limit_h_max 13
_diffrn_reflns_limit_h_min -13
_diffrn_reflns_limit_k_max 21
_diffrn_reflns_limit_k_min -17
_diffrn_reflns_limit_l_max 24
_diffrn_reflns_limit_l_min -24
_diffrn_reflns_number 12644
_diffrn_reflns_theta_full 27.49
_diffrn_reflns_theta_max 27.49
_diffrn_reflns_theta_min 2.00
_exptl_absorpt_coefficient_mu 0.197
_exptl_absorpt_correction_T_max 0.9863
_exptl_absorpt_correction_T_min 0.9653
_exptl_absorpt_correction_type multi-scan
_exptl_absorpt_process_details 'SADABS: (Bruker, 2004)'
_exptl_crystal_density_diffrn 1.373
_exptl_crystal_density_method 'not measured'
_exptl_crystal_F_000 1360
_exptl_crystal_size_max 0.18
_exptl_crystal_size_mid 0.12
_exptl_crystal_size_min 0.07
_refine_diff_density_max 0.344
_refine_diff_density_min -0.310
_refine_diff_density_rms 0.047
_refine_ls_extinction_method none
_refine_ls_goodness_of_fit_ref 1.118
_refine_ls_hydrogen_treatment mixed
_refine_ls_matrix_type full
_refine_ls_number_parameters 421
_refine_ls_number_reflns 7227
_refine_ls_number_restraints 0
_refine_ls_restrained_S_all 1.118
_refine_ls_R_factor_all 0.0638
_refine_ls_R_factor_gt 0.0466
_refine_ls_shift/su_max 0.001
_refine_ls_shift/su_mean 0.000
_refine_ls_structure_factor_coef Fsqd
_refine_ls_weighting_details 'calc w=1/[\s^2^(Fo^2^)+(0.0223P)^2^+2.6160P] where P=(Fo^2^+2Fc^2^)/3'
_refine_ls_weighting_scheme calc
_refine_ls_wR_factor_gt 0.0961
_refine_ls_wR_factor_ref 0.1078
_reflns_number_gt 5783
_reflns_number_total 7227
_reflns_threshold_expression >2sigma(I)
_cod_data_source_file om2004095_si_001.cif
_cod_data_source_block alg319
_cod_original_sg_symbol_H-M P2(1)/c
_cod_database_code 4063554

loop_
_symmetry_equiv_pos_as_xyz
'x, y, z'
'-x, y+1/2, -z+1/2'
'-x, -y, -z'
'x, -y-1/2, z-1/2'

loop_
_atom_site_label
_atom_site_type_symbol
_atom_site_fract_x
_atom_site_fract_y
_atom_site_fract_z
_atom_site_U_iso_or_equiv
_atom_site_adp_type
_atom_site_occupancy
_atom_site_symmetry_multiplicity
_atom_site_calc_flag
_atom_site_refinement_flags
P1 P 0.12031(5) 0.35599(3) 0.18223(3) 0.02500(11) Uani 1 1 d .
H1P H 0.175(2) 0.4106(13) 0.2220(11) 0.030 Uiso 1 1 d .
P2 P 0.38478(5) 0.60939(3) 0.30984(3) 0.02475(12) Uani 1 1 d .
H2P H 0.332(2) 0.5560(13) 0.2712(11) 0.030 Uiso 1 1 d .
F1 F 0.21124(11) 0.51496(7) 0.13530(7) 0.0388(3) Uani 1 1 d .
F2 F 0.41133(13) 0.48114(8) 0.18064(7) 0.0422(3) Uani 1 1 d .
F3 F 0.39534(13) 0.53278(8) 0.07070(7) 0.0429(3) Uani 1 1 d .
F4 F 0.29657(11) 0.45270(7) 0.36035(8) 0.0431(3) Uani 1 1 d .
F5 F 0.09386(13) 0.47977(8) 0.31527(7) 0.0440(3) Uani 1 1 d .
F6 F 0.11532(13) 0.43414(8) 0.42662(7) 0.0424(3) Uani 1 1 d .
C1 C 0.23000(18) 0.33055(12) 0.11266(10) 0.0263(4) Uani 1 1 d .
C2 C 0.31826(18) 0.38957(12) 0.08725(10) 0.0270(4) Uani 1 1 d .
C3 C 0.39565(19) 0.36484(13) 0.03068(11) 0.0335(4) Uani 1 1 d .
H3 H 0.4578 0.4020 0.0123 0.040 Uiso 1 1 calc R
C4 C 0.3844(2) 0.28838(14) 0.00099(12) 0.0392(5) Uani 1 1 d .
H4 H 0.4385 0.2742 -0.0372 0.047 Uiso 1 1 calc R
C5 C 0.2956(2) 0.23222(13) 0.02614(12) 0.0374(5) Uani 1 1 d .
H5 H 0.2875 0.1801 0.0050 0.045 Uiso 1 1 calc R
C6 C 0.2184(2) 0.25289(12) 0.08261(11) 0.0322(4) Uani 1 1 d .
H6 H 0.1579 0.2146 0.1009 0.039 Uiso 1 1 calc R
C7 C -0.03300(18) 0.39301(12) 0.14668(10) 0.0283(4) Uani 1 1 d .
C8 C -0.04016(19) 0.42046(12) 0.07787(11) 0.0317(4) Uani 1 1 d .
H8 H 0.0351 0.4180 0.0491 0.038 Uiso 1 1 calc R
C9 C -0.1570(2) 0.45135(13) 0.05144(12) 0.0378(5) Uani 1 1 d .
H9 H -0.1621 0.4701 0.0045 0.045 Uiso 1 1 calc R
C10 C -0.2671(2) 0.45498(13) 0.09352(13) 0.0400(5) Uani 1 1 d .
H10 H -0.3471 0.4767 0.0754 0.048 Uiso 1 1 calc R
C11 C -0.2605(2) 0.42705(14) 0.16162(13) 0.0406(5) Uani 1 1 d .
H11 H -0.3361 0.4292 0.1901 0.049 Uiso 1 1 calc R
C12 C -0.1437(2) 0.39583(13) 0.18861(11) 0.0350(5) Uani 1 1 d .
H12 H -0.1393 0.3765 0.2354 0.042 Uiso 1 1 calc R
C13 C 0.09000(18) 0.27224(11) 0.23992(10) 0.0255(4) Uani 1 1 d .
C14 C 0.00516(19) 0.20884(12) 0.22075(11) 0.0307(4) Uani 1 1 d .
H14 H -0.0386 0.2098 0.1765 0.037 Uiso 1 1 calc R
C15 C -0.0149(2) 0.14469(13) 0.26626(12) 0.0344(5) Uani 1 1 d .
H15 H -0.0723 0.1015 0.2532 0.041 Uiso 1 1 calc R
C16 C 0.0483(2) 0.14331(14) 0.33079(12) 0.0399(5) Uani 1 1 d .
H16 H 0.0351 0.0989 0.3617 0.048 Uiso 1 1 calc R
C17 C 0.1306(2) 0.20646(15) 0.35021(12) 0.0437(6) Uani 1 1 d .
H17 H 0.1728 0.2056 0.3949 0.052 Uiso 1 1 calc R
C18 C 0.1523(2) 0.27110(13) 0.30511(11) 0.0340(5) Uani 1 1 d .
H18 H 0.2092 0.3143 0.3187 0.041 Uiso 1 1 calc R
C19 C 0.27719(17) 0.63468(11) 0.38033(10) 0.0251(4) Uani 1 1 d .
C20 C 0.18479(17) 0.57773(12) 0.40456(10) 0.0254(4) Uani 1 1 d .
C21 C 0.10244(19) 0.60498(13) 0.45804(10) 0.0301(4) Uani 1 1 d .
H21 H 0.0370 0.5691 0.4751 0.036 Uiso 1 1 calc R
C22 C 0.1130(2) 0.68230(13) 0.48686(11) 0.0344(5) Uani 1 1 d .
H22 H 0.0553 0.6984 0.5230 0.041 Uiso 1 1 calc R
C23 C 0.2069(2) 0.73603(13) 0.46325(11) 0.0347(5) Uani 1 1 d .
H23 H 0.2153 0.7885 0.4838 0.042 Uiso 1 1 calc R
C24 C 0.2887(2) 0.71295(12) 0.40940(11) 0.0311(4) Uani 1 1 d .
H24 H 0.3523 0.7500 0.3922 0.037 Uiso 1 1 calc R
C25 C 0.53976(18) 0.57271(12) 0.34190(10) 0.0276(4) Uani 1 1 d .
C26 C 0.5550(2) 0.55019(13) 0.41155(11) 0.0341(5) Uani 1 1 d .
H26 H 0.4839 0.5558 0.4429 0.041 Uiso 1 1 calc R
C27 C 0.6749(2) 0.51932(14) 0.43531(12) 0.0395(5) Uani 1 1 d .
H27 H 0.6857 0.5038 0.4829 0.047 Uiso 1 1 calc R
C28 C 0.7782(2) 0.51121(13) 0.38974(13) 0.0387(5) Uani 1 1 d .
H28 H 0.8595 0.4894 0.4059 0.046 Uiso 1 1 calc R
C29 C 0.7635(2) 0.53469(14) 0.32084(13) 0.0396(5) Uani 1 1 d .
H29 H 0.8354 0.5296 0.2899 0.048 Uiso 1 1 calc R
C30 C 0.6446(2) 0.56575(13) 0.29608(12) 0.0350(5) Uani 1 1 d .
H30 H 0.6349 0.5820 0.2486 0.042 Uiso 1 1 calc R
C31 C 0.41070(18) 0.69484(11) 0.25343(10) 0.0266(4) Uani 1 1 d .
C32 C 0.49813(19) 0.75701(13) 0.27213(11) 0.0321(4) Uani 1 1 d .
H32 H 0.5480 0.7533 0.3144 0.039 Uiso 1 1 calc R
C33 C 0.5119(2) 0.82395(13) 0.22894(12) 0.0373(5) Uani 1 1 d .
H33 H 0.5709 0.8664 0.2417 0.045 Uiso 1 1 calc R
C34 C 0.4401(2) 0.82923(13) 0.16735(12) 0.0404(5) Uani 1 1 d .
H34 H 0.4498 0.8754 0.1379 0.048 Uiso 1 1 calc R
C35 C 0.3543(2) 0.76759(15) 0.14829(12) 0.0438(5) Uani 1 1 d .
H35 H 0.3052 0.7716 0.1058 0.053 Uiso 1 1 calc R
C36 C 0.3394(2) 0.69967(13) 0.19100(11) 0.0341(5) Uani 1 1 d .
H36 H 0.2811 0.6570 0.1777 0.041 Uiso 1 1 calc R
B1 B 0.3351(2) 0.48131(14) 0.11854(12) 0.0286(5) Uani 1 1 d .
B2 B 0.1716(2) 0.48411(14) 0.37651(12) 0.0265(4) Uani 1 1 d .

loop_
_atom_site_aniso_label
_atom_site_aniso_U_11
_atom_site_aniso_U_22
_atom_site_aniso_U_33
_atom_site_aniso_U_23
_atom_site_aniso_U_13
_atom_site_aniso_U_12
P1 0.0224(2) 0.0256(2) 0.0270(3) 0.00184(19) 0.00109(18) -0.00137(19)
P2 0.0227(2) 0.0259(2) 0.0256(2) 0.00187(19) 0.00059(18) -0.00086(19)
F1 0.0283(6) 0.0301(6) 0.0583(8) -0.0007(6) 0.0077(6) 0.0001(5)
F2 0.0477(7) 0.0434(7) 0.0351(7) -0.0057(6) -0.0122(6) 0.0041(6)
F3 0.0489(8) 0.0405(7) 0.0397(7) 0.0046(6) 0.0103(6) -0.0150(6)
F4 0.0282(6) 0.0299(6) 0.0715(10) -0.0022(6) 0.0136(6) 0.0023(5)
F5 0.0559(8) 0.0388(7) 0.0370(7) -0.0064(6) -0.0139(6) 0.0062(6)
F6 0.0539(8) 0.0356(7) 0.0381(7) 0.0033(5) 0.0144(6) -0.0100(6)
C1 0.0220(9) 0.0299(10) 0.0271(10) 0.0018(8) -0.0022(7) 0.0018(7)
C2 0.0219(9) 0.0334(10) 0.0256(10) 0.0026(8) -0.0012(7) 0.0010(8)
C3 0.0262(10) 0.0421(12) 0.0324(11) 0.0021(9) 0.0028(8) 0.0000(9)
C4 0.0361(11) 0.0486(13) 0.0330(11) -0.0048(10) 0.0051(9) 0.0099(10)
C5 0.0422(12) 0.0338(11) 0.0360(12) -0.0059(9) -0.0030(9) 0.0067(9)
C6 0.0338(10) 0.0286(10) 0.0343(11) -0.0009(8) -0.0019(8) -0.0007(8)
C7 0.0245(9) 0.0277(9) 0.0326(10) 0.0021(8) -0.0008(8) 0.0006(8)
C8 0.0278(10) 0.0314(10) 0.0359(11) 0.0062(8) -0.0015(8) -0.0033(8)
C9 0.0344(11) 0.0368(11) 0.0419(13) 0.0118(9) -0.0085(9) -0.0053(9)
C10 0.0267(10) 0.0337(11) 0.0593(15) 0.0037(10) -0.0098(10) -0.0007(9)
C11 0.0278(10) 0.0417(12) 0.0524(14) -0.0005(10) 0.0041(10) 0.0020(9)
C12 0.0319(11) 0.0381(11) 0.0351(11) 0.0050(9) 0.0055(9) 0.0035(9)
C13 0.0240(9) 0.0259(9) 0.0266(10) 0.0010(7) 0.0003(7) -0.0013(7)
C14 0.0264(9) 0.0332(10) 0.0324(11) 0.0004(8) -0.0022(8) -0.0045(8)
C15 0.0304(10) 0.0293(10) 0.0434(12) 0.0009(9) 0.0025(9) -0.0048(8)
C16 0.0434(12) 0.0355(11) 0.0408(12) 0.0121(10) 0.0012(10) -0.0037(10)
C17 0.0511(14) 0.0467(13) 0.0329(12) 0.0107(10) -0.0110(10) -0.0075(11)
C18 0.0361(11) 0.0340(11) 0.0318(11) 0.0024(9) -0.0065(9) -0.0084(9)
C19 0.0222(9) 0.0286(9) 0.0244(9) 0.0029(7) -0.0009(7) 0.0035(7)
C20 0.0213(9) 0.0307(10) 0.0242(9) 0.0025(7) -0.0026(7) 0.0035(7)
C21 0.0250(9) 0.0366(11) 0.0287(10) 0.0042(8) 0.0014(8) 0.0025(8)
C22 0.0332(10) 0.0417(12) 0.0281(10) -0.0009(9) 0.0015(8) 0.0103(9)
C23 0.0430(12) 0.0303(10) 0.0307(11) -0.0039(8) -0.0042(9) 0.0070(9)
C24 0.0316(10) 0.0298(10) 0.0317(11) 0.0019(8) -0.0035(8) -0.0006(8)
C25 0.0237(9) 0.0264(9) 0.0328(10) 0.0031(8) -0.0002(8) 0.0010(7)
C26 0.0305(10) 0.0391(11) 0.0326(11) 0.0040(9) 0.0013(8) -0.0006(9)
C27 0.0351(11) 0.0449(13) 0.0382(12) 0.0092(10) -0.0075(9) -0.0006(10)
C28 0.0242(10) 0.0365(12) 0.0553(14) 0.0046(10) -0.0072(9) 0.0007(9)
C29 0.0257(10) 0.0426(12) 0.0506(14) 0.0007(10) 0.0067(9) 0.0009(9)
C30 0.0288(10) 0.0421(12) 0.0342(11) 0.0051(9) 0.0038(8) 0.0023(9)
C31 0.0233(9) 0.0285(9) 0.0280(10) 0.0030(8) 0.0016(7) -0.0004(7)
C32 0.0278(10) 0.0345(11) 0.0340(11) 0.0013(9) -0.0025(8) -0.0036(8)
C33 0.0353(11) 0.0296(10) 0.0473(13) 0.0014(9) 0.0070(10) -0.0060(9)
C34 0.0461(13) 0.0322(11) 0.0430(13) 0.0108(9) 0.0074(10) 0.0027(10)
C35 0.0473(13) 0.0508(14) 0.0333(12) 0.0114(10) -0.0058(10) 0.0013(11)
C36 0.0323(10) 0.0386(11) 0.0313(11) 0.0021(9) -0.0029(8) -0.0048(9)
B1 0.0255(10) 0.0324(11) 0.0280(11) 0.0024(9) 0.0013(8) -0.0036(9)
B2 0.0229(10) 0.0295(11) 0.0272(11) 0.0010(9) 0.0028(8) -0.0007(8)

loop_
_atom_type_symbol
_atom_type_description
_atom_type_scat_dispersion_real
_atom_type_scat_dispersion_imag
_atom_type_scat_source
C C 0.0033 0.0016 'International Tables Vol C Tables 4.2.6.8 and 6.1.1.4'
H H 0.0000 0.0000 'International Tables Vol C Tables 4.2.6.8 and 6.1.1.4'
F F 0.0171 0.0103 'International Tables Vol C Tables 4.2.6.8 and 6.1.1.4'
P P 0.1023 0.0942 'International Tables Vol C Tables 4.2.6.8 and 6.1.1.4'
B B 0.0013 0.0007 'International Tables Vol C Tables 4.2.6.8 and 6.1.1.4'

loop_
_geom_angle_atom_site_label_1
_geom_angle_atom_site_label_2
_geom_angle_atom_site_label_3
_geom_angle
C13 P1 C1 113.04(9)
C13 P1 C7 109.59(9)
C1 P1 C7 110.11(9)
C13 P1 H1P 104.2(9)
C1 P1 H1P 109.2(9)
C7 P1 H1P 110.6(9)
C25 P2 C31 109.45(9)
C25 P2 C19 111.41(9)
C31 P2 C19 111.54(9)
C25 P2 H2P 109.6(9)
C31 P2 H2P 104.9(9)
C19 P2 H2P 109.8(9)
C6 C1 C2 122.18(18)
C6 C1 P1 117.69(15)
C2 C1 P1 120.02(15)
C3 C2 C1 115.64(18)
C3 C2 B1 119.47(17)
C1 C2 B1 124.90(17)
C4 C3 C2 122.27(19)
C4 C3 H3 118.9
C2 C3 H3 118.9
C3 C4 C5 120.9(2)
C3 C4 H4 119.6
C5 C4 H4 119.6
C4 C5 C6 119.3(2)
C4 C5 H5 120.4
C6 C5 H5 120.4
C5 C6 C1 119.75(19)
C5 C6 H6 120.1
C1 C6 H6 120.1
C8 C7 C12 120.06(18)
C8 C7 P1 120.01(15)
C12 C7 P1 119.91(16)
C9 C8 C7 119.84(19)
C9 C8 H8 120.1
C7 C8 H8 120.1
C8 C9 C10 120.1(2)
C8 C9 H9 120.0
C10 C9 H9 120.0
C11 C10 C9 120.1(2)
C11 C10 H10 119.9
C9 C10 H10 119.9
C10 C11 C12 120.2(2)
C10 C11 H11 119.9
C12 C11 H11 119.9
C11 C12 C7 119.6(2)
C11 C12 H12 120.2
C7 C12 H12 120.2
C18 C13 C14 119.84(18)
C18 C13 P1 118.79(15)
C14 C13 P1 121.37(15)
C15 C14 C13 119.85(19)
C15 C14 H14 120.1
C13 C14 H14 120.1
C14 C15 C16 120.14(19)
C14 C15 H15 119.9
C16 C15 H15 119.9
C17 C16 C15 120.1(2)
C17 C16 H16 120.0
C15 C16 H16 120.0
C16 C17 C18 120.5(2)
C16 C17 H17 119.7
C18 C17 H17 119.7
C17 C18 C13 119.55(19)
C17 C18 H18 120.2
C13 C18 H18 120.2
C24 C19 C20 121.94(17)
C24 C19 P2 117.38(14)
C20 C19 P2 120.68(14)
C21 C20 C19 115.88(18)
C21 C20 B2 119.45(17)
C19 C20 B2 124.65(16)
C22 C21 C20 122.47(19)
C22 C21 H21 118.8
C20 C21 H21 118.8
C23 C22 C21 120.28(19)
C23 C22 H22 119.9
C21 C22 H22 119.9
C22 C23 C24 119.63(19)
C22 C23 H23 120.2
C24 C23 H23 120.2
C23 C24 C19 119.77(19)
C23 C24 H24 120.1
C19 C24 H24 120.1
C26 C25 C30 120.26(18)
C26 C25 P2 120.28(15)
C30 C25 P2 119.45(15)
C25 C26 C27 119.70(19)
C25 C26 H26 120.1
C27 C26 H26 120.1
C28 C27 C26 120.1(2)
C28 C27 H27 120.0
C26 C27 H27 120.0
C29 C28 C27 120.2(2)
C29 C28 H28 119.9
C27 C28 H28 119.9
C28 C29 C30 120.7(2)
C28 C29 H29 119.7
C30 C29 H29 119.7
C29 C30 C25 119.1(2)
C29 C30 H30 120.4
C25 C30 H30 120.4
C36 C31 C32 120.09(18)
C36 C31 P2 118.81(15)
C32 C31 P2 121.08(15)
C33 C32 C31 119.78(19)
C33 C32 H32 120.1
C31 C32 H32 120.1
C34 C33 C32 120.2(2)
C34 C33 H33 119.9
C32 C33 H33 119.9
C33 C34 C35 120.3(2)
C33 C34 H34 119.9
C35 C34 H34 119.9
C34 C35 C36 120.3(2)
C34 C35 H35 119.8
C36 C35 H35 119.8
C31 C36 C35 119.3(2)
C31 C36 H36 120.3
C35 C36 H36 120.3
F3 B1 F2 108.16(17)
F3 B1 F1 108.27(17)
F2 B1 F1 106.97(17)
F3 B1 C2 111.37(17)
F2 B1 C2 111.20(17)
F1 B1 C2 110.70(16)
F6 B2 F5 108.11(16)
F6 B2 F4 108.49(17)
F5 B2 F4 107.36(17)
F6 B2 C20 111.19(16)
F5 B2 C20 111.36(16)
F4 B2 C20 110.20(16)

loop_
_geom_bond_atom_site_label_1
_geom_bond_atom_site_label_2
_geom_bond_distance
P1 C13 1.7912(19)
P1 C1 1.7975(19)
P1 C7 1.800(2)
P1 H1P 1.29(2)
P2 C25 1.7893(19)
P2 C31 1.7903(19)
P2 C19 1.7967(19)
P2 H2P 1.26(2)
F1 B1 1.418(2)
F2 B1 1.409(3)
F3 B1 1.393(2)
F4 B2 1.411(2)
F5 B2 1.406(3)
F6 B2 1.390(2)
C1 C6 1.402(3)
C1 C2 1.412(3)
C2 C3 1.406(3)
C2 B1 1.628(3)
C3 C4 1.381(3)
C3 H3 0.9500
C4 C5 1.382(3)
C4 H4 0.9500
C5 C6 1.386(3)
C5 H5 0.9500
C6 H6 0.9500
C7 C8 1.391(3)
C7 C12 1.393(3)
C8 C9 1.383(3)
C8 H8 0.9500
C9 C10 1.390(3)
C9 H9 0.9500
C10 C11 1.381(3)
C10 H10 0.9500
C11 C12 1.388(3)
C11 H11 0.9500
C12 H12 0.9500
C13 C18 1.390(3)
C13 C14 1.398(3)
C14 C15 1.382(3)
C14 H14 0.9500
C15 C16 1.384(3)
C15 H15 0.9500
C16 C17 1.380(3)
C16 H16 0.9500
C17 C18 1.386(3)
C17 H17 0.9500
C18 H18 0.9500
C19 C24 1.403(3)
C19 C20 1.409(3)
C20 C21 1.404(3)
C20 B2 1.632(3)
C21 C22 1.386(3)
C21 H21 0.9500
C22 C23 1.381(3)
C22 H22 0.9500
C23 C24 1.386(3)
C23 H23 0.9500
C24 H24 0.9500
C25 C26 1.388(3)
C25 C30 1.395(3)
C26 C27 1.393(3)
C26 H26 0.9500
C27 C28 1.381(3)
C27 H27 0.9500
C28 C29 1.378(3)
C28 H28 0.9500
C29 C30 1.391(3)
C29 H29 0.9500
C30 H30 0.9500
C31 C36 1.391(3)
C31 C32 1.397(3)
C32 C33 1.382(3)
C32 H32 0.9500
C33 C34 1.380(3)
C33 H33 0.9500
C34 C35 1.382(3)
C34 H34 0.9500
C35 C36 1.391(3)
C35 H35 0.9500
C36 H36 0.9500

loop_
_geom_torsion_atom_site_label_1
_geom_torsion_atom_site_label_2
_geom_torsion_atom_site_label_3
_geom_torsion_atom_site_label_4
_geom_torsion
C13 P1 C1 C6 38.13(18)
C7 P1 C1 C6 -84.81(17)
C13 P1 C1 C2 -145.67(15)
C7 P1 C1 C2 91.39(17)
C6 C1 C2 C3 -1.2(3)
P1 C1 C2 C3 -177.21(14)
C6 C1 C2 B1 178.85(18)
P1 C1 C2 B1 2.8(3)
C1 C2 C3 C4 1.2(3)
B1 C2 C3 C4 -178.85(19)
C2 C3 C4 C5 -0.1(3)
C3 C4 C5 C6 -1.0(3)
C4 C5 C6 C1 1.0(3)
C2 C1 C6 C5 0.1(3)
P1 C1 C6 C5 176.24(16)
C13 P1 C7 C8 -143.45(16)
C1 P1 C7 C8 -18.51(19)
C13 P1 C7 C12 37.98(19)
C1 P1 C7 C12 162.91(16)
C12 C7 C8 C9 0.7(3)
P1 C7 C8 C9 -177.88(16)
C7 C8 C9 C10 0.0(3)
C8 C9 C10 C11 -0.6(3)
C9 C10 C11 C12 0.5(3)
C10 C11 C12 C7 0.2(3)
C8 C7 C12 C11 -0.8(3)
P1 C7 C12 C11 177.79(17)
C1 P1 C13 C18 103.70(17)
C7 P1 C13 C18 -133.08(16)
C1 P1 C13 C14 -76.58(18)
C7 P1 C13 C14 46.64(18)
C18 C13 C14 C15 -1.0(3)
P1 C13 C14 C15 179.31(15)
C13 C14 C15 C16 0.3(3)
C14 C15 C16 C17 0.7(3)
C15 C16 C17 C18 -1.0(4)
C16 C17 C18 C13 0.2(4)
C14 C13 C18 C17 0.7(3)
P1 C13 C18 C17 -179.56(17)
C25 P2 C19 C24 85.56(16)
C31 P2 C19 C24 -37.07(17)
C25 P2 C19 C20 -94.88(16)
C31 P2 C19 C20 142.49(15)
C24 C19 C20 C21 1.9(3)
P2 C19 C20 C21 -177.68(14)
C24 C19 C20 B2 -176.25(18)
P2 C19 C20 B2 4.2(3)
C19 C20 C21 C22 -1.7(3)
B2 C20 C21 C22 176.54(18)
C20 C21 C22 C23 0.0(3)
C21 C22 C23 C24 1.5(3)
C22 C23 C24 C19 -1.3(3)
C20 C19 C24 C23 -0.4(3)
P2 C19 C24 C23 179.12(15)
C31 P2 C25 C26 137.73(17)
C19 P2 C25 C26 13.9(2)
C31 P2 C25 C30 -43.23(19)
C19 P2 C25 C30 -167.06(16)
C30 C25 C26 C27 -1.1(3)
P2 C25 C26 C27 177.98(17)
C25 C26 C27 C28 0.0(3)
C26 C27 C28 C29 0.9(3)
C27 C28 C29 C30 -0.8(3)
C28 C29 C30 C25 -0.2(3)
C26 C25 C30 C29 1.1(3)
P2 C25 C30 C29 -177.92(17)
C25 P2 C31 C36 136.60(16)
C19 P2 C31 C36 -99.65(17)
C25 P2 C31 C32 -45.11(19)
C19 P2 C31 C32 78.64(18)
C36 C31 C32 C33 1.1(3)
P2 C31 C32 C33 -177.19(15)
C31 C32 C33 C34 -0.4(3)
C32 C33 C34 C35 -0.2(3)
C33 C34 C35 C36 0.0(4)
C32 C31 C36 C35 -1.2(3)
P2 C31 C36 C35 177.09(17)
C34 C35 C36 C31 0.7(3)
C3 C2 B1 F3 19.3(3)
C1 C2 B1 F3 -160.77(18)
C3 C2 B1 F2 -101.4(2)
C1 C2 B1 F2 78.5(2)
C3 C2 B1 F1 139.79(18)
C1 C2 B1 F1 -40.3(3)
C21 C20 B2 F6 -23.0(2)
C19 C20 B2 F6 155.07(18)
C21 C20 B2 F5 97.7(2)
C19 C20 B2 F5 -84.3(2)
C21 C20 B2 F4 -143.31(18)
C19 C20 B2 F4 34.7(3)
